data_7107876
loop_
_publ_author_name
'Jingming Zhang'
'Ankush V. Biradar'
'Sanhita Pramanik'
'Thomas J. Emge'
'Tewodros Asefa'
'Jing Li'

_publ_section_title
;
 A new layered metal-organic framework as a promising heterogeneous
 catalyst for olefin epoxidation reactions
;
_journal_name_full Chem.Commun.
_journal_page_first 6541
_journal_paper_doi 10.1039/c2cc18127d
_journal_volume 48
_journal_year 2012
_chemical_formula_moiety 'C28 H18 O10 Co, 2(H2 O)'
_chemical_formula_sum 'C28 H22 Co O12'
_chemical_formula_weight 609.39
_chemical_name_systematic
;
?
;
_space_group_IT_number 2
_symmetry_cell_setting triclinic
_symmetry_space_group_name_Hall '-P 1'
_symmetry_space_group_name_H-M 'P -1'
_atom_sites_solution_hydrogens geom
_atom_sites_solution_primary direct
_atom_sites_solution_secondary difmap
_audit_creation_method SHELXL-97
_cell_angle_alpha 88.223(1)
_cell_angle_beta 89.712(2)
_cell_angle_gamma 89.770(2)
_cell_formula_units_Z 2
_cell_length_a 6.5938(6)
_cell_length_b 7.3333(7)
_cell_length_c 25.306(2)
_cell_measurement_reflns_used 7801
_cell_measurement_temperature 100(2)
_cell_measurement_theta_max 31.61
_cell_measurement_theta_min 3.19
_cell_volume 1223.04(19)
_computing_cell_refinement 'Bruker SAINT'
_computing_data_collection 'Bruker SMART'
_computing_data_reduction 'Bruker SAINT'
_computing_molecular_graphics 'Bruker SHELXTL'
_computing_publication_material 'Bruker SHELXTL'
_computing_structure_refinement 'SHELXL-97 (Sheldrick, 2008)'
_computing_structure_solution 'SHELXS-97 (Sheldrick, 2008)'
_diffrn_ambient_temperature 100(2)
_diffrn_measured_fraction_theta_full 0.976
_diffrn_measured_fraction_theta_max 0.976
_diffrn_measurement_device_type 'Bruker SMART APEX CCD'
_diffrn_measurement_method '\f and \w scans'
_diffrn_radiation_monochromator graphite
_diffrn_radiation_source 'fine-focus sealed tube'
_diffrn_radiation_type MoK\a
_diffrn_radiation_wavelength 0.71073
_diffrn_reflns_av_R_equivalents 0.0288
_diffrn_reflns_av_sigmaI/netI 0.0485
_diffrn_reflns_limit_h_max 9
_diffrn_reflns_limit_h_min -9
_diffrn_reflns_limit_k_max 10
_diffrn_reflns_limit_k_min -10
_diffrn_reflns_limit_l_max 37
_diffrn_reflns_limit_l_min -36
_diffrn_reflns_number 15498
_diffrn_reflns_theta_full 31.62
_diffrn_reflns_theta_max 31.62
_diffrn_reflns_theta_min 2.42
_exptl_absorpt_coefficient_mu 0.774
_exptl_absorpt_correction_T_max 0.9623
_exptl_absorpt_correction_T_min 0.8605
_exptl_absorpt_correction_type multi-scan
_exptl_absorpt_process_details 'Bruker SAINT (SADABS)'
_exptl_crystal_colour pink
_exptl_crystal_density_diffrn 1.655
_exptl_crystal_density_method 'not measured'
_exptl_crystal_description lathe
_exptl_crystal_F_000 626
_exptl_crystal_size_max 0.20
_exptl_crystal_size_mid 0.11
_exptl_crystal_size_min 0.05
_refine_diff_density_max 3.418
_refine_diff_density_min -0.592
_refine_diff_density_rms 0.208
_refine_ls_extinction_method none
_refine_ls_goodness_of_fit_ref 1.033
_refine_ls_hydrogen_treatment mixed
_refine_ls_matrix_type full
_refine_ls_number_parameters 391
_refine_ls_number_reflns 8044
_refine_ls_number_restraints 0
_refine_ls_restrained_S_all 1.033
_refine_ls_R_factor_all 0.0814
_refine_ls_R_factor_gt 0.0662
_refine_ls_shift/su_max 0.000
_refine_ls_shift/su_mean 0.000
_refine_ls_structure_factor_coef Fsqd
_refine_ls_weighting_details 'calc w=1/[\s^2^(Fo^2^)+(0.1000P)^2^+2.0000P] where P=(Fo^2^+2Fc^2^)/3'
_refine_ls_weighting_scheme calc
_refine_ls_wR_factor_gt 0.1667
_refine_ls_wR_factor_ref 0.1785
_reflns_number_gt 6176
_reflns_number_total 8044
_reflns_threshold_expression >2sigma(I)
_cod_data_source_file c2cc18127d.txt
_cod_data_source_block sp3-30d-final
_cod_original_cell_volume 1223.1(2)
_cod_original_sg_symbol_H-M P-1
_cod_database_code 7107876

loop_
_symmetry_equiv_pos_as_xyz
'x, y, z'
'-x, -y, -z'

loop_
_atom_site_label
_atom_site_type_symbol
_atom_site_fract_x
_atom_site_fract_y
_atom_site_fract_z
_atom_site_U_iso_or_equiv
_atom_site_adp_type
_atom_site_occupancy
_atom_site_symmetry_multiplicity
_atom_site_calc_flag
_atom_site_refinement_flags
Co1 Co 0.5000 0.0000 0.0000 0.00440(11) Uani 1 2 d S
Co2 Co 0.0000 0.5000 0.0000 0.00460(11) Uani 1 2 d S
O1 O 0.1184(3) -0.3412(3) -0.06292(7) 0.0115(3) Uani 1 1 d .
O2 O 0.4221(3) -0.2469(2) -0.03567(7) 0.0104(3) Uani 1 1 d .
O3 O 0.2559(3) -0.5284(3) -0.48992(8) 0.0157(4) Uani 1 1 d .
O4 O 0.3803(3) -0.7601(3) -0.43997(8) 0.0163(4) Uani 1 1 d .
H4O H 0.349(7) -0.824(6) -0.4651(17) 0.024 Uiso 1 1 d .
O5 O 0.5099(3) -0.1139(3) -0.28444(7) 0.0150(4) Uani 1 1 d .
O6 O 0.3841(3) 0.1589(2) -0.06331(7) 0.0116(3) Uani 1 1 d .
O7 O 0.0780(3) 0.2515(2) -0.03582(7) 0.0105(3) Uani 1 1 d .
O8 O -0.1298(3) -0.2592(3) -0.43611(8) 0.0155(4) Uani 1 1 d .
H8O H -0.155(7) -0.322(6) -0.4597(17) 0.023 Uiso 1 1 d .
O9 O -0.2426(3) -0.0273(3) -0.48758(7) 0.0159(4) Uani 1 1 d .
O10 O -0.0045(3) 0.3980(2) -0.28368(7) 0.0141(4) Uani 1 1 d .
O1W O 0.7783(3) -0.0099(3) -0.03798(7) 0.0110(3) Uani 1 1 d .
H1W1 H 0.859(6) -0.096(5) -0.0179(14) 0.016 Uiso 1 1 d .
H1W2 H 0.847(6) 0.098(5) -0.0405(14) 0.016 Uiso 1 1 d .
O2W O -0.2769(3) 0.4914(2) -0.03777(7) 0.0109(3) Uani 1 1 d .
H2W1 H -0.351(6) 0.605(5) -0.0418(14) 0.016 Uiso 1 1 d .
H2W2 H -0.353(6) 0.408(5) -0.0204(14) 0.016 Uiso 1 1 d .
C1 C 0.3498(4) -0.2334(3) -0.12853(9) 0.0103(4) Uani 1 1 d .
C2 C 0.2099(4) -0.2606(3) -0.16868(10) 0.0120(4) Uani 1 1 d .
H2 H 0.0772 -0.3021 -0.1600 0.014 Uiso 1 1 calc R
C3 C 0.2627(4) -0.2277(4) -0.22112(10) 0.0141(5) Uani 1 1 d .
H3 H 0.1678 -0.2474 -0.2485 0.017 Uiso 1 1 calc R
C4 C 0.4585(4) -0.1649(3) -0.23320(9) 0.0132(5) Uani 1 1 d .
C5 C 0.5985(4) -0.1382(4) -0.19394(10) 0.0146(5) Uani 1 1 d .
H5 H 0.7308 -0.0961 -0.2027 0.018 Uiso 1 1 calc R
C6 C 0.5444(4) -0.1736(3) -0.14121(10) 0.0126(4) Uani 1 1 d .
H6 H 0.6406 -0.1568 -0.1140 0.015 Uiso 1 1 calc R
C7 C 0.2903(4) -0.2756(3) -0.07221(9) 0.0093(4) Uani 1 1 d .
C8 C 0.3885(4) -0.4660(3) -0.40539(9) 0.0098(4) Uani 1 1 d .
C9 C 0.3684(4) -0.2770(3) -0.41336(10) 0.0118(4) Uani 1 1 d .
H9 H 0.3271 -0.2283 -0.4468 0.014 Uiso 1 1 calc R
C10 C 0.4087(4) -0.1607(3) -0.37247(10) 0.0122(4) Uani 1 1 d .
H10 H 0.3958 -0.0323 -0.3777 0.015 Uiso 1 1 calc R
C11 C 0.4679(4) -0.2347(3) -0.32380(9) 0.0108(4) Uani 1 1 d .
C12 C 0.4923(4) -0.4221(3) -0.31558(10) 0.0136(4) Uani 1 1 d .
H12 H 0.5359 -0.4703 -0.2822 0.016 Uiso 1 1 calc R
C13 C 0.4522(4) -0.5376(4) -0.35661(10) 0.0133(4) Uani 1 1 d .
H13 H 0.4682 -0.6657 -0.3514 0.016 Uiso 1 1 calc R
C14 C 0.3372(4) -0.5884(3) -0.44870(10) 0.0111(4) Uani 1 1 d .
C15 C 0.1521(4) 0.2650(3) -0.12853(9) 0.0097(4) Uani 1 1 d .
C16 C 0.2940(4) 0.2430(3) -0.16898(10) 0.0125(4) Uani 1 1 d .
H16 H 0.4275 0.2027 -0.1606 0.015 Uiso 1 1 calc R
C17 C 0.2412(4) 0.2796(4) -0.22135(10) 0.0147(5) Uani 1 1 d .
H17 H 0.3371 0.2629 -0.2489 0.018 Uiso 1 1 calc R
C18 C 0.0465(4) 0.3408(3) -0.23276(10) 0.0139(5) Uani 1 1 d .
C19 C -0.0980(4) 0.3603(4) -0.19324(10) 0.0147(5) Uani 1 1 d .
H19 H -0.2318 0.3993 -0.2017 0.018 Uiso 1 1 calc R
C20 C -0.0438(4) 0.3215(4) -0.14086(10) 0.0133(4) Uani 1 1 d .
H20 H -0.1415 0.3339 -0.1135 0.016 Uiso 1 1 calc R
C21 C 0.2114(4) 0.2232(3) -0.07241(9) 0.0088(4) Uani 1 1 d .
C22 C -0.1139(4) 0.0365(3) -0.40275(9) 0.0098(4) Uani 1 1 d .
C23 C -0.0678(4) -0.0337(3) -0.35239(10) 0.0116(4) Uani 1 1 d .
H23 H -0.0631 -0.1619 -0.3459 0.014 Uiso 1 1 calc R
C24 C -0.0286(4) 0.0839(3) -0.31149(9) 0.0117(4) Uani 1 1 d .
H24 H 0.0012 0.0368 -0.2770 0.014 Uiso 1 1 calc R
C25 C -0.0336(4) 0.2709(3) -0.32191(9) 0.0098(4) Uani 1 1 d .
C26 C -0.0747(4) 0.3429(3) -0.37234(9) 0.0115(4) Uani 1 1 d .
H26 H -0.0733 0.4710 -0.3791 0.014 Uiso 1 1 calc R
C27 C -0.1174(4) 0.2252(3) -0.41242(9) 0.0114(4) Uani 1 1 d .
H27 H -0.1494 0.2729 -0.4467 0.014 Uiso 1 1 calc R
C28 C -0.1669(4) -0.0870(3) -0.44561(10) 0.0108(4) Uani 1 1 d .

loop_
_atom_site_aniso_label
_atom_site_aniso_U_11
_atom_site_aniso_U_22
_atom_site_aniso_U_33
_atom_site_aniso_U_23
_atom_site_aniso_U_13
_atom_site_aniso_U_12
Co1 0.00440(19) 0.00452(19) 0.00433(19) -0.00066(13) -0.00057(13) -0.00047(13)
Co2 0.00449(19) 0.00460(19) 0.00474(19) -0.00058(13) -0.00037(13) 0.00009(13)
O1 0.0102(8) 0.0147(8) 0.0095(8) 0.0010(6) 0.0000(6) -0.0014(6)
O2 0.0113(8) 0.0116(8) 0.0083(7) -0.0002(6) -0.0033(6) 0.0002(6)
O3 0.0228(10) 0.0136(8) 0.0109(8) -0.0011(7) -0.0064(7) -0.0008(7)
O4 0.0256(10) 0.0099(8) 0.0135(9) -0.0036(7) -0.0058(7) 0.0014(7)
O5 0.0262(10) 0.0130(8) 0.0059(8) -0.0026(6) 0.0022(7) -0.0087(7)
O6 0.0112(8) 0.0135(8) 0.0102(8) 0.0012(6) -0.0017(6) 0.0011(6)
O7 0.0123(8) 0.0098(8) 0.0094(8) -0.0005(6) 0.0008(6) -0.0002(6)
O8 0.0236(10) 0.0102(8) 0.0129(9) -0.0024(7) -0.0057(7) 0.0020(7)
O9 0.0233(10) 0.0138(9) 0.0108(8) -0.0010(7) -0.0060(7) -0.0007(7)
O10 0.0256(10) 0.0103(8) 0.0063(8) -0.0002(6) -0.0051(7) 0.0008(7)
O1W 0.0094(8) 0.0123(8) 0.0111(8) 0.0007(6) -0.0004(6) -0.0002(6)
O2W 0.0088(8) 0.0112(8) 0.0124(8) 0.0027(6) -0.0004(6) -0.0006(6)
C1 0.0119(10) 0.0105(10) 0.0086(10) -0.0017(8) -0.0005(8) 0.0005(8)
C2 0.0125(10) 0.0129(11) 0.0106(10) 0.0003(8) -0.0007(8) -0.0025(8)
C3 0.0179(12) 0.0148(11) 0.0095(10) -0.0007(8) -0.0016(8) -0.0014(9)
C4 0.0243(13) 0.0094(10) 0.0060(10) -0.0016(8) 0.0013(8) -0.0020(9)
C5 0.0153(11) 0.0177(12) 0.0110(11) -0.0025(9) 0.0019(8) -0.0036(9)
C6 0.0154(11) 0.0129(11) 0.0096(10) -0.0015(8) 0.0000(8) -0.0020(8)
C7 0.0121(10) 0.0072(9) 0.0087(10) -0.0021(7) -0.0010(8) 0.0016(8)
C8 0.0112(10) 0.0102(10) 0.0079(10) -0.0012(8) -0.0004(7) 0.0003(8)
C9 0.0129(11) 0.0122(10) 0.0103(10) -0.0001(8) -0.0012(8) 0.0000(8)
C10 0.0149(11) 0.0112(10) 0.0105(10) 0.0003(8) 0.0009(8) -0.0019(8)
C11 0.0136(10) 0.0125(10) 0.0063(9) -0.0011(8) 0.0006(8) -0.0033(8)
C12 0.0200(12) 0.0130(11) 0.0078(10) 0.0004(8) -0.0013(8) -0.0002(9)
C13 0.0185(12) 0.0119(10) 0.0096(10) -0.0012(8) -0.0025(8) 0.0008(9)
C14 0.0121(10) 0.0117(10) 0.0093(10) -0.0007(8) 0.0004(8) -0.0009(8)
C15 0.0123(10) 0.0091(10) 0.0078(10) -0.0015(7) -0.0012(8) -0.0004(8)
C16 0.0147(11) 0.0130(11) 0.0099(10) -0.0006(8) 0.0000(8) 0.0022(8)
C17 0.0202(12) 0.0141(11) 0.0097(11) -0.0009(8) 0.0005(9) 0.0021(9)
C18 0.0245(13) 0.0098(10) 0.0072(10) 0.0003(8) -0.0042(9) -0.0008(9)
C19 0.0152(11) 0.0166(11) 0.0122(11) 0.0007(9) -0.0042(9) 0.0002(9)
C20 0.0159(11) 0.0147(11) 0.0093(10) -0.0007(8) -0.0016(8) 0.0020(9)
C21 0.0117(10) 0.0075(9) 0.0073(9) -0.0008(7) -0.0012(7) -0.0015(8)
C22 0.0116(10) 0.0111(10) 0.0069(10) -0.0002(8) -0.0019(7) -0.0002(8)
C23 0.0160(11) 0.0094(10) 0.0093(10) 0.0013(8) -0.0026(8) -0.0012(8)
C24 0.0179(11) 0.0095(10) 0.0077(10) 0.0011(8) -0.0026(8) -0.0006(8)
C25 0.0131(10) 0.0096(10) 0.0066(9) -0.0017(7) -0.0015(7) -0.0005(8)
C26 0.0177(11) 0.0097(10) 0.0070(10) 0.0000(8) -0.0028(8) 0.0001(8)
C27 0.0152(11) 0.0114(10) 0.0076(10) 0.0003(8) -0.0021(8) -0.0006(8)
C28 0.0113(10) 0.0109(10) 0.0104(10) -0.0011(8) -0.0011(8) -0.0016(8)

loop_
_atom_type_symbol
_atom_type_description
_atom_type_scat_dispersion_real
_atom_type_scat_dispersion_imag
_atom_type_scat_source
C C 0.0033 0.0016 'International Tables Vol C Tables 4.2.6.8 and 6.1.1.4'
H H 0.0000 0.0000 'International Tables Vol C Tables 4.2.6.8 and 6.1.1.4'
O O 0.0106 0.0060 'International Tables Vol C Tables 4.2.6.8 and 6.1.1.4'
Co Co 0.3494 0.9721 'International Tables Vol C Tables 4.2.6.8 and 6.1.1.4'

loop_
_geom_angle_atom_site_label_1
_geom_angle_atom_site_label_2
_geom_angle_atom_site_label_3
_geom_angle
_geom_angle_site_symmetry_1
_geom_angle_site_symmetry_3
O1W Co1 O1W 180.0 . 2_655
O1W Co1 O6 90.25(7) . 2_655
O1W Co1 O6 89.75(7) 2_655 2_655
O1W Co1 O6 89.75(7) . .
O1W Co1 O6 90.25(7) 2_655 .
O6 Co1 O6 180.00(6) 2_655 .
O1W Co1 O2 88.78(7) . .
O1W Co1 O2 91.22(7) 2_655 .
O6 Co1 O2 87.39(7) 2_655 .
O6 Co1 O2 92.61(7) . .
O1W Co1 O2 91.22(7) . 2_655
O1W Co1 O2 88.78(7) 2_655 2_655
O6 Co1 O2 92.61(7) 2_655 2_655
O6 Co1 O2 87.39(7) . 2_655
O2 Co1 O2 180.0 . 2_655
O2W Co2 O2W 180.0 . 2_565
O2W Co2 O1 89.93(7) . 2
O2W Co2 O1 90.07(7) 2_565 2
O2W Co2 O1 90.07(7) . 1_565
O2W Co2 O1 89.93(7) 2_565 1_565
O1 Co2 O1 180.00(11) 2 1_565
O2W Co2 O7 88.46(7) . .
O2W Co2 O7 91.54(7) 2_565 .
O1 Co2 O7 87.02(7) 2 .
O1 Co2 O7 92.98(7) 1_565 .
O2W Co2 O7 91.54(7) . 2_565
O2W Co2 O7 88.46(7) 2_565 2_565
O1 Co2 O7 92.98(7) 2 2_565
O1 Co2 O7 87.02(7) 1_565 2_565
O7 Co2 O7 180.0 . 2_565
C7 O1 Co2 132.92(16) . 1_545
C7 O2 Co1 129.27(15) . .
C14 O4 H4O 113(3) . .
C4 O5 C11 117.80(19) . .
C21 O6 Co1 132.19(16) . .
C21 O7 Co2 128.65(15) . .
C28 O8 H8O 114(3) . .
C25 O10 C18 119.8(2) . .
Co1 O1W H1W1 106(2) . .
Co1 O1W H1W2 115(2) . .
H1W1 O1W H1W2 108(3) . .
Co2 O2W H2W1 117(2) . .
Co2 O2W H2W2 107(2) . .
H2W1 O2W H2W2 110(3) . .
C6 C1 C2 119.8(2) . .
C6 C1 C7 120.7(2) . .
C2 C1 C7 119.4(2) . .
C3 C2 C1 120.6(2) . .
C3 C2 H2 119.7 . .
C1 C2 H2 119.7 . .
C2 C3 C4 118.9(2) . .
C2 C3 H3 120.6 . .
C4 C3 H3 120.6 . .
C5 C4 O5 118.3(2) . .
C5 C4 C3 121.1(2) . .
O5 C4 C3 120.4(2) . .
C4 C5 C6 119.6(2) . .
C4 C5 H5 120.2 . .
C6 C5 H5 120.2 . .
C1 C6 C5 120.0(2) . .
C1 C6 H6 120.0 . .
C5 C6 H6 120.0 . .
O1 C7 O2 123.2(2) . .
O1 C7 C1 118.6(2) . .
O2 C7 C1 118.1(2) . .
C13 C8 C9 120.0(2) . .
C13 C8 C14 120.5(2) . .
C9 C8 C14 119.5(2) . .
C10 C9 C8 120.2(2) . .
C10 C9 H9 119.9 . .
C8 C9 H9 119.9 . .
C11 C10 C9 119.0(2) . .
C11 C10 H10 120.5 . .
C9 C10 H10 120.5 . .
O5 C11 C10 117.2(2) . .
O5 C11 C12 121.4(2) . .
C10 C11 C12 121.4(2) . .
C13 C12 C11 119.3(2) . .
C13 C12 H12 120.4 . .
C11 C12 H12 120.4 . .
C12 C13 C8 120.1(2) . .
C12 C13 H13 120.0 . .
C8 C13 H13 120.0 . .
O3 C14 O4 123.4(2) . .
O3 C14 C8 121.1(2) . .
O4 C14 C8 115.4(2) . .
C20 C15 C16 119.7(2) . .
C20 C15 C21 120.7(2) . .
C16 C15 C21 119.6(2) . .
C17 C16 C15 120.4(2) . .
C17 C16 H16 119.8 . .
C15 C16 H16 119.8 . .
C18 C17 C16 119.1(2) . .
C18 C17 H17 120.5 . .
C16 C17 H17 120.5 . .
O10 C18 C17 120.5(2) . .
O10 C18 C19 117.9(2) . .
C17 C18 C19 121.4(2) . .
C18 C19 C20 119.0(2) . .
C18 C19 H19 120.5 . .
C20 C19 H19 120.5 . .
C15 C20 C19 120.4(2) . .
C15 C20 H20 119.8 . .
C19 C20 H20 119.8 . .
O6 C21 O7 123.4(2) . .
O6 C21 C15 118.8(2) . .
O7 C21 C15 117.8(2) . .
C23 C22 C27 119.9(2) . .
C23 C22 C28 120.5(2) . .
C27 C22 C28 119.6(2) . .
C24 C23 C22 120.2(2) . .
C24 C23 H23 119.9 . .
C22 C23 H23 119.9 . .
C25 C24 C23 119.0(2) . .
C25 C24 H24 120.5 . .
C23 C24 H24 120.5 . .
O10 C25 C24 123.3(2) . .
O10 C25 C26 115.2(2) . .
C24 C25 C26 121.5(2) . .
C27 C26 C25 119.1(2) . .
C27 C26 H26 120.5 . .
C25 C26 H26 120.5 . .
C26 C27 C22 120.4(2) . .
C26 C27 H27 119.8 . .
C22 C27 H27 119.8 . .
O9 C28 O8 123.2(2) . .
O9 C28 C22 121.1(2) . .
O8 C28 C22 115.7(2) . .

loop_
_geom_bond_atom_site_label_1
_geom_bond_atom_site_label_2
_geom_bond_distance
_geom_bond_site_symmetry_2
Co1 O1W 2.0691(18) .
Co1 O1W 2.0691(18) 2_655
Co1 O6 2.0970(18) 2_655
Co1 O6 2.0970(18) .
Co1 O2 2.1144(18) .
Co1 O2 2.1145(18) 2_655
Co2 O2W 2.0673(18) .
Co2 O2W 2.0673(18) 2_565
Co2 O1 2.0929(18) 2
Co2 O1 2.0929(18) 1_565
Co2 O7 2.1204(17) .
Co2 O7 2.1205(17) 2_565
O1 C7 1.252(3) .
O1 Co2 2.0929(18) 1_545
O2 C7 1.294(3) .
O3 C14 1.243(3) .
O4 C14 1.302(3) .
O4 H4O 0.83(4) .
O5 C4 1.379(3) .
O5 C11 1.383(3) .
O6 C21 1.251(3) .
O7 C21 1.295(3) .
O8 C28 1.300(3) .
O8 H8O 0.78(4) .
O9 C28 1.243(3) .
O10 C25 1.379(3) .
O10 C18 1.385(3) .
O1W H1W1 0.96(4) .
O1W H1W2 0.91(4) .
O2W H2W1 0.97(4) .
O2W H2W2 0.89(4) .
C1 C6 1.391(3) .
C1 C2 1.395(3) .
C1 C7 1.500(3) .
C2 C3 1.384(3) .
C2 H2 0.9500 .
C3 C4 1.402(4) .
C3 H3 0.9500 .
C4 C5 1.378(4) .
C5 C6 1.396(3) .
C5 H5 0.9500 .
C6 H6 0.9500 .
C8 C13 1.393(3) .
C8 C9 1.400(3) .
C8 C14 1.479(3) .
C9 C10 1.389(3) .
C9 H9 0.9500 .
C10 C11 1.388(3) .
C10 H10 0.9500 .
C11 C12 1.392(4) .
C12 C13 1.388(3) .
C12 H12 0.9500 .
C13 H13 0.9500 .
C15 C20 1.389(3) .
C15 C16 1.396(3) .
C15 C21 1.497(3) .
C16 C17 1.390(3) .
C16 H16 0.9500 .
C17 C18 1.387(4) .
C17 H17 0.9500 .
C18 C19 1.388(4) .
C19 C20 1.395(3) .
C19 H19 0.9500 .
C20 H20 0.9500 .
C22 C23 1.394(3) .
C22 C27 1.398(3) .
C22 C28 1.478(3) .
C23 C24 1.393(3) .
C23 H23 0.9500 .
C24 C25 1.389(3) .
C24 H24 0.9500 .
C25 C26 1.393(3) .
C26 C27 1.383(3) .
C26 H26 0.9500 .
C27 H27 0.9500 .

loop_
_geom_hbond_atom_site_label_D
_geom_hbond_atom_site_label_H
_geom_hbond_atom_site_label_A
_geom_hbond_distance_DH
_geom_hbond_distance_HA
_geom_hbond_distance_DA
_geom_hbond_angle_DHA
_geom_hbond_site_symmetry_A
O4 H4O O9 0.83(4) 1.79(4) 2.612(3) 170(4) 2_544
O8 H8O O3 0.78(4) 1.84(4) 2.613(3) 170(4) 2_544
O1W H1W1 O7 0.96(4) 1.80(4) 2.706(3) 157(3) 2_655
O1W H1W2 O7 0.91(4) 1.90(4) 2.761(3) 155(3) 1_655
O2W H2W1 O2 0.97(4) 1.85(4) 2.757(3) 154(3) 1_465
O2W H2W2 O2 0.89(4) 1.88(4) 2.716(3) 156(3) 2

loop_
_geom_torsion_atom_site_label_1
_geom_torsion_atom_site_label_2
_geom_torsion_atom_site_label_3
_geom_torsion_atom_site_label_4
_geom_torsion
_geom_torsion_site_symmetry_1
O1W Co1 O2 C7 -110.4(2) .
O1W Co1 O2 C7 69.6(2) 2_655
O6 Co1 O2 C7 159.3(2) 2_655
O6 Co1 O2 C7 -20.7(2) .
O2 Co1 O2 C7 135(5) 2_655
O1W Co1 O6 C21 177.8(2) .
O1W Co1 O6 C21 -2.2(2) 2_655
O6 Co1 O6 C21 66(15) 2_655
O2 Co1 O6 C21 89.1(2) .
O2 Co1 O6 C21 -90.9(2) 2_655
O2W Co2 O7 C21 110.7(2) .
O2W Co2 O7 C21 -69.3(2) 2_565
O1 Co2 O7 C21 -159.3(2) 2
O1 Co2 O7 C21 20.7(2) 1_565
O7 Co2 O7 C21 -141.6(18) 2_565
C6 C1 C2 C3 -0.3(4) .
C7 C1 C2 C3 -178.2(2) .
C1 C2 C3 C4 -0.6(4) .
C11 O5 C4 C5 134.5(3) .
C11 O5 C4 C3 -50.8(3) .
C2 C3 C4 C5 0.9(4) .
C2 C3 C4 O5 -173.7(2) .
O5 C4 C5 C6 174.5(2) .
C3 C4 C5 C6 -0.3(4) .
C2 C1 C6 C5 1.0(4) .
C7 C1 C6 C5 178.8(2) .
C4 C5 C6 C1 -0.7(4) .
Co2 O1 C7 O2 -22.2(4) 1_545
Co2 O1 C7 C1 155.73(17) 1_545
Co1 O2 C7 O1 -101.4(3) .
Co1 O2 C7 C1 80.7(3) .
C6 C1 C7 O1 -175.0(2) .
C2 C1 C7 O1 2.8(3) .
C6 C1 C7 O2 3.0(3) .
C2 C1 C7 O2 -179.1(2) .
C13 C8 C9 C10 -1.0(4) .
C14 C8 C9 C10 177.6(2) .
C8 C9 C10 C11 -0.3(4) .
C4 O5 C11 C10 144.4(2) .
C4 O5 C11 C12 -38.2(4) .
C9 C10 C11 O5 178.9(2) .
C9 C10 C11 C12 1.5(4) .
O5 C11 C12 C13 -178.7(2) .
C10 C11 C12 C13 -1.4(4) .
C11 C12 C13 C8 0.1(4) .
C9 C8 C13 C12 1.2(4) .
C14 C8 C13 C12 -177.5(2) .
C13 C8 C14 O3 170.7(2) .
C9 C8 C14 O3 -8.0(4) .
C13 C8 C14 O4 -8.3(3) .
C9 C8 C14 O4 173.1(2) .
C20 C15 C16 C17 0.9(4) .
C21 C15 C16 C17 179.5(2) .
C15 C16 C17 C18 0.9(4) .
C25 O10 C18 C17 75.0(3) .
C25 O10 C18 C19 -109.9(3) .
C16 C17 C18 O10 172.7(2) .
C16 C17 C18 C19 -2.2(4) .
O10 C18 C19 C20 -173.4(2) .
C17 C18 C19 C20 1.6(4) .
C16 C15 C20 C19 -1.5(4) .
C21 C15 C20 C19 180.0(2) .
C18 C19 C20 C15 0.2(4) .
Co1 O6 C21 O7 22.6(4) .
Co1 O6 C21 C15 -155.53(16) .
Co2 O7 C21 O6 100.4(3) .
Co2 O7 C21 C15 -81.5(2) .
C20 C15 C21 O6 174.3(2) .
C16 C15 C21 O6 -4.2(3) .
C20 C15 C21 O7 -3.9(3) .
C16 C15 C21 O7 177.6(2) .
C27 C22 C23 C24 1.1(4) .
C28 C22 C23 C24 -176.6(2) .
C22 C23 C24 C25 -0.8(4) .
C18 O10 C25 C24 4.7(4) .
C18 O10 C25 C26 -177.0(2) .
C23 C24 C25 O10 177.5(2) .
C23 C24 C25 C26 -0.7(4) .
O10 C25 C26 C27 -176.3(2) .
C24 C25 C26 C27 2.0(4) .
C25 C26 C27 C22 -1.8(4) .
C23 C22 C27 C26 0.2(4) .
C28 C22 C27 C26 177.9(2) .
C23 C22 C28 O9 167.1(2) .
C27 C22 C28 O9 -10.6(4) .
C23 C22 C28 O8 -12.6(3) .
C27 C22 C28 O8 169.7(2) .
